data_2206607
loop_
_publ_author_name
'Ying-Jie Li'
'Hong-Xing Wang'
'Hong-Fei Wu'

_publ_section_title
;
 3-Chloro-<i>N</i>-ferrocenylmethyl-<i>N</i>-methylaniline
;
_journal_coeditor_code XU6027
_journal_issue 8
_journal_name_full 'Acta Crystallographica Section E'
_journal_page_first m1579
_journal_page_last m1580
_journal_paper_doi 10.1107/S1600536805021835
_journal_volume 61
_journal_year 2005
_chemical_formula_iupac '[Fe (C5 H5) (C13 H13 Cl N)]'
_chemical_formula_moiety 'C18 H18 Cl Fe N'
_chemical_formula_sum 'C18 H18 Cl Fe N'
_chemical_formula_weight 339.63
_chemical_melting_point 356
_chemical_name_systematic
;
3-Chloro-N-ferrocenylmethyl-N-methylaniline
;
_space_group_IT_number 2
_symmetry_cell_setting triclinic
_symmetry_space_group_name_Hall '-P 1'
_symmetry_space_group_name_H-M 'P -1'
_atom_sites_solution_hydrogens geom
_atom_sites_solution_primary direct
_atom_sites_solution_secondary difmap
_cell_angle_alpha 116.643(3)
_cell_angle_beta 92.658(3)
_cell_angle_gamma 106.771(3)
_cell_formula_units_Z 2
_cell_length_a 8.243(2)
_cell_length_b 10.250(3)
_cell_length_c 10.655(3)
_cell_measurement_reflns_used 3182
_cell_measurement_temperature 293(2)
_cell_measurement_theta_max 27.7
_cell_measurement_theta_min 2.2
_cell_volume 754.0(4)
_computing_cell_refinement SMART
_computing_data_collection 'SMART (Bruker, 1997)'
_computing_data_reduction 'SAINT (Bruker, 1997)'
_computing_molecular_graphics 'SHELXTL (Bruker, 1997)'
_computing_publication_material SHELXTL
_computing_structure_refinement 'SHELXL97 (Sheldrick, 1997)'
_computing_structure_solution 'SHELXS97 (Sheldrick, 1997)'
_diffrn_ambient_temperature 293(2)
_diffrn_measured_fraction_theta_full 0.99
_diffrn_measured_fraction_theta_max 0.99
_diffrn_measurement_device_type 'Bruker APEX-II CCD area-detector'
_diffrn_measurement_method '\f and \w'
_diffrn_radiation_monochromator graphite
_diffrn_radiation_source 'fine-focus sealed tube'
_diffrn_radiation_type MoK\a
_diffrn_radiation_wavelength 0.71073
_diffrn_reflns_av_R_equivalents 0.0122
_diffrn_reflns_av_sigmaI/netI 0.0183
_diffrn_reflns_limit_h_max 9
_diffrn_reflns_limit_h_min -9
_diffrn_reflns_limit_k_max 12
_diffrn_reflns_limit_k_min -10
_diffrn_reflns_limit_l_max 10
_diffrn_reflns_limit_l_min -12
_diffrn_reflns_number 4102
_diffrn_reflns_theta_full 25.0
_diffrn_reflns_theta_max 25.0
_diffrn_reflns_theta_min 2.2
_diffrn_standards_decay_% 0
_diffrn_standards_interval_count 0
_diffrn_standards_interval_time 0
_diffrn_standards_number 0
_exptl_absorpt_coefficient_mu 1.169
_exptl_absorpt_correction_T_max 0.773
_exptl_absorpt_correction_T_min 0.501
_exptl_absorpt_correction_type multi-scan
_exptl_absorpt_process_details '(SADABS; Sheldrick, 1996)'
_exptl_crystal_colour yellow
_exptl_crystal_density_diffrn 1.496
_exptl_crystal_density_method 'not measured'
_exptl_crystal_description block
_exptl_crystal_F_000 352
_exptl_crystal_size_max 0.38
_exptl_crystal_size_mid 0.30
_exptl_crystal_size_min 0.22
_refine_diff_density_max 0.35
_refine_diff_density_min -0.35
_refine_ls_extinction_method none
_refine_ls_goodness_of_fit_ref 1.053
_refine_ls_hydrogen_treatment constr
_refine_ls_matrix_type full
_refine_ls_number_parameters 191
_refine_ls_number_reflns 2629
_refine_ls_number_restraints 0
_refine_ls_restrained_S_all 1.053
_refine_ls_R_factor_all 0.028
_refine_ls_R_factor_gt 0.026
_refine_ls_shift/su_max 0.001
_refine_ls_shift/su_mean 0.000
_refine_ls_structure_factor_coef Fsqd
_refine_ls_weighting_details 'calc w = 1/[\s^2^(Fo^2^)+(0.0419P)^2^+0.2296P] where P = (Fo^2^+2Fc^2^)/3'
_refine_ls_weighting_scheme calc
_refine_ls_wR_factor_gt 0.071
_refine_ls_wR_factor_ref 0.072
_reflns_number_gt 2421
_reflns_number_total 2629
_reflns_threshold_expression I>2\s(I)
_cod_data_source_file xu6027.cif
_cod_data_source_block I
_cod_depositor_comments
;
The following automatic conversions were performed:
'_symmetry_cell_setting' value 'Triclinic' changed to 'triclinic'
according to '/home/saulius/struct/CIF-dictionaries/cif_core.dic'
dictionary named 'cif_core.dic' version 2.4.1 from 2010-06-29.

Automatic conversion script
Id: cif_fix_enum 1527 2010-12-29 10:47:43Z saulius 

The following automatic conversions were performed:

'_symmetry_cell_setting' value 'Triclinic' changed to 'triclinic'
according to /home/saulius/struct/CIF-dictionaries/cif_core.dic
dictionary named 'cif_core.dic' version 2.4.1 from 2010-06-29.

Automatic conversion script
Id: cif_fix_values 1715 2011-07-08 13:25:40Z adriana 
;
_cod_database_code 2206607
_cod_database_fobs_code 2206607

loop_
_symmetry_equiv_pos_as_xyz
'x, y, z'
'-x, -y, -z'

loop_
_atom_site_label
_atom_site_fract_x
_atom_site_fract_y
_atom_site_fract_z
_atom_site_U_iso_or_equiv
_atom_site_adp_type
_atom_site_calc_flag
_atom_site_refinement_flags
_atom_site_occupancy
_atom_site_type_symbol
Fe1 0.12214(3) 0.31435(3) 0.23723(3) 0.03497(11) Uani d . 1 Fe
Cl1 0.30560(8) 1.38747(6) 0.78932(6) 0.06204(17) Uani d . 1 Cl
N1 0.2332(2) 0.82188(17) 0.45326(16) 0.0403(4) Uani d . 1 N
C1 0.2899(3) 0.3222(2) 0.3894(2) 0.0482(5) Uani d . 1 C
H1 0.3586 0.4155 0.4786 0.058 Uiso calc R 1 H
C2 0.3413(3) 0.2655(3) 0.2557(3) 0.0560(5) Uani d . 1 C
H2 0.4521 0.3115 0.2358 0.067 Uiso calc R 1 H
C3 0.2047(3) 0.1284(3) 0.1565(2) 0.0568(6) Uani d . 1 C
H3 0.2037 0.0634 0.0552 0.068 Uiso calc R 1 H
C4 0.0702(3) 0.1022(2) 0.2281(2) 0.0493(5) Uani d . 1 C
H4 -0.0410 0.0160 0.1853 0.059 Uiso calc R 1 H
C5 0.1224(3) 0.2213(2) 0.3719(2) 0.0450(4) Uani d . 1 C
H5 0.0541 0.2326 0.4465 0.054 Uiso calc R 1 H
C6 -0.0268(2) 0.4515(2) 0.2975(2) 0.0430(4) Uani d . 1 C
H6 -0.0809 0.4760 0.3814 0.052 Uiso calc R 1 H
C7 -0.1022(3) 0.3238(2) 0.1583(3) 0.0568(6) Uani d . 1 C
H7 -0.2174 0.2444 0.1288 0.068 Uiso calc R 1 H
C8 0.0180(4) 0.3311(3) 0.0694(2) 0.0619(7) Uani d . 1 C
H8 0.0008 0.2569 -0.0325 0.074 Uiso calc R 1 H
C9 0.1684(3) 0.4621(2) 0.1526(2) 0.0498(5) Uani d . 1 C
H9 0.2730 0.4949 0.1185 0.060 Uiso calc R 1 H
C10 0.1417(2) 0.5376(2) 0.29490(19) 0.0376(4) Uani d . 1 C
C11 0.2685(2) 0.6794(2) 0.4203(2) 0.0421(4) Uani d . 1 C
H11A 0.2663 0.6643 0.5039 0.051 Uiso calc R 1 H
H11B 0.3840 0.6915 0.4005 0.051 Uiso calc R 1 H
C12 0.1766(3) 0.8424(2) 0.3348(2) 0.0490(5) Uani d . 1 C
H12A 0.0776 0.8747 0.3503 0.074 Uiso calc R 1 H
H12B 0.1460 0.7458 0.2471 0.074 Uiso calc R 1 H
H12C 0.2685 0.9204 0.3284 0.074 Uiso calc R 1 H
C13 0.3026(2) 0.9498(2) 0.58789(19) 0.0356(4) Uani d . 1 C
C14 0.3931(3) 0.9450(2) 0.6996(2) 0.0476(5) Uani d . 1 C
H14 0.4140 0.8545 0.6822 0.057 Uiso calc R 1 H
C15 0.4515(3) 1.0727(3) 0.8351(2) 0.0553(5) Uani d . 1 C
H15 0.5101 1.0657 0.9073 0.066 Uiso calc R 1 H
C16 0.4259(3) 1.2104(3) 0.8667(2) 0.0527(5) Uani d . 1 C
H16 0.4647 1.2955 0.9585 0.063 Uiso calc R 1 H
C17 0.3409(2) 1.2162(2) 0.7569(2) 0.0424(4) Uani d . 1 C
C18 0.2800(2) 1.0913(2) 0.6193(2) 0.0386(4) Uani d . 1 C
H18 0.2243 1.1011 0.5477 0.046 Uiso calc R 1 H

loop_
_atom_site_aniso_label
_atom_site_aniso_U_11
_atom_site_aniso_U_22
_atom_site_aniso_U_33
_atom_site_aniso_U_12
_atom_site_aniso_U_13
_atom_site_aniso_U_23
Fe1 0.04357(17) 0.02689(16) 0.03241(16) 0.01378(11) 0.00308(11) 0.01212(12)
Cl1 0.0814(4) 0.0327(3) 0.0595(3) 0.0217(3) 0.0096(3) 0.0113(2)
N1 0.0554(9) 0.0279(8) 0.0352(8) 0.0152(7) 0.0034(7) 0.0132(6)
C1 0.0500(11) 0.0430(11) 0.0483(11) 0.0176(9) -0.0039(9) 0.0199(9)
C2 0.0499(12) 0.0661(14) 0.0755(15) 0.0327(11) 0.0210(11) 0.0449(13)
C3 0.0846(16) 0.0494(13) 0.0455(12) 0.0441(12) 0.0134(11) 0.0180(10)
C4 0.0613(12) 0.0297(10) 0.0540(12) 0.0155(9) 0.0008(10) 0.0191(9)
C5 0.0554(11) 0.0420(11) 0.0464(11) 0.0216(9) 0.0095(9) 0.0256(9)
C6 0.0437(10) 0.0369(10) 0.0518(11) 0.0181(8) 0.0065(8) 0.0220(9)
C7 0.0540(12) 0.0377(11) 0.0658(14) 0.0125(9) -0.0160(10) 0.0192(10)
C8 0.1041(19) 0.0398(12) 0.0358(11) 0.0308(12) -0.0081(11) 0.0119(9)
C9 0.0778(14) 0.0411(11) 0.0403(11) 0.0275(10) 0.0175(10) 0.0229(9)
C10 0.0500(10) 0.0291(9) 0.0365(9) 0.0168(8) 0.0070(8) 0.0163(8)
C11 0.0485(10) 0.0301(10) 0.0446(10) 0.0152(8) 0.0047(8) 0.0150(8)
C12 0.0703(13) 0.0351(10) 0.0396(10) 0.0176(9) 0.0034(9) 0.0174(9)
C13 0.0363(9) 0.0301(9) 0.0372(9) 0.0094(7) 0.0084(7) 0.0147(8)
C14 0.0557(12) 0.0389(11) 0.0452(11) 0.0179(9) 0.0024(9) 0.0177(9)
C15 0.0638(13) 0.0510(13) 0.0420(11) 0.0149(10) -0.0044(9) 0.0194(10)
C16 0.0602(13) 0.0421(11) 0.0365(10) 0.0098(9) 0.0038(9) 0.0087(9)
C17 0.0448(10) 0.0293(9) 0.0465(11) 0.0103(8) 0.0127(8) 0.0141(8)
C18 0.0424(10) 0.0313(9) 0.0385(10) 0.0109(8) 0.0064(7) 0.0153(8)

loop_
_atom_type_symbol
_atom_type_description
_atom_type_scat_dispersion_real
_atom_type_scat_dispersion_imag
_atom_type_scat_source
C C 0.0033 0.0016 'International Tables Vol C Tables 4.2.6.8 and 6.1.1.4'
H H 0.0000 0.0000 'International Tables Vol C Tables 4.2.6.8 and 6.1.1.4'
N N 0.0061 0.0033 'International Tables Vol C Tables 4.2.6.8 and 6.1.1.4'
Cl Cl 0.1484 0.1585 'International Tables Vol C Tables 4.2.6.8 and 6.1.1.4'
Fe Fe 0.3463 0.8444 'International Tables Vol C Tables 4.2.6.8 and 6.1.1.4'

loop_
_geom_angle_atom_site_label_1
_geom_angle_atom_site_label_2
_geom_angle_atom_site_label_3
_geom_angle
_geom_angle_publ_flag
C2 Fe1 C10 119.18(9) ?
C2 Fe1 C6 154.15(10) ?
C10 Fe1 C6 40.89(8) ?
C2 Fe1 C1 40.69(9) ?
C10 Fe1 C1 107.49(8) ?
C6 Fe1 C1 119.85(8) ?
C2 Fe1 C7 163.68(10) ?
C10 Fe1 C7 68.61(8) ?
C6 Fe1 C7 40.60(8) ?
C1 Fe1 C7 154.43(10) ?
C2 Fe1 C3 40.66(10) ?
C10 Fe1 C3 154.15(10) ?
C6 Fe1 C3 163.80(9) ?
C1 Fe1 C3 68.03(9) ?
C7 Fe1 C3 126.58(9) ?
C2 Fe1 C9 107.46(9) ?
C10 Fe1 C9 40.77(8) ?
C6 Fe1 C9 68.41(9) ?
C1 Fe1 C9 126.27(9) ?
C7 Fe1 C9 68.25(10) ?
C3 Fe1 C9 119.95(9) ?
C2 Fe1 C8 126.30(10) ?
C10 Fe1 C8 68.34(8) ?
C6 Fe1 C8 68.08(9) ?
C1 Fe1 C8 163.68(11) ?
C7 Fe1 C8 40.41(10) ?
C3 Fe1 C8 108.40(9) ?
C9 Fe1 C8 40.43(10) ?
C2 Fe1 C4 68.12(9) ?
C10 Fe1 C4 163.86(8) ?
C6 Fe1 C4 126.72(9) ?
C1 Fe1 C4 67.83(8) ?
C7 Fe1 C4 108.51(9) ?
C3 Fe1 C4 40.19(9) ?
C9 Fe1 C4 154.39(9) ?
C8 Fe1 C4 120.49(9) ?
C2 Fe1 C5 68.18(9) ?
C10 Fe1 C5 126.39(8) ?
C6 Fe1 C5 108.26(8) ?
C1 Fe1 C5 40.37(8) ?
C7 Fe1 C5 120.33(10) ?
C3 Fe1 C5 67.70(9) ?
C9 Fe1 C5 163.74(9) ?
C8 Fe1 C5 154.65(10) ?
C4 Fe1 C5 40.20(8) ?
C11 N1 C12 118.18(15) yes
C11 N1 C13 119.21(15) yes
C12 N1 C13 119.61(15) yes
C5 C1 C2 108.06(19) ?
C5 C1 Fe1 70.15(11) ?
C2 C1 Fe1 69.41(12) ?
C5 C1 H1 126.0 ?
C2 C1 H1 126.0 ?
Fe1 C1 H1 126.0 ?
C1 C2 C3 107.5(2) ?
C1 C2 Fe1 69.90(11) ?
C3 C2 Fe1 70.03(12) ?
C1 C2 H2 126.3 ?
C3 C2 H2 126.3 ?
Fe1 C2 H2 126.3 ?
C4 C3 C2 108.21(19) ?
C4 C3 Fe1 70.12(11) ?
C2 C3 Fe1 69.31(12) ?
C4 C3 H3 125.9 ?
C2 C3 H3 125.9 ?
Fe1 C3 H3 125.9 ?
C3 C4 C5 108.18(19) ?
C3 C4 Fe1 69.69(12) ?
C5 C4 Fe1 69.91(11) ?
C3 C4 H4 125.9 ?
C5 C4 H4 125.9 ?
Fe1 C4 H4 125.9 ?
C4 C5 C1 108.05(19) ?
C4 C5 Fe1 69.89(11) ?
C1 C5 Fe1 69.48(11) ?
C4 C5 H5 126.0 ?
C1 C5 H5 126.0 ?
Fe1 C5 H5 126.0 ?
C7 C6 C10 108.14(19) ?
C7 C6 Fe1 69.82(12) ?
C10 C6 Fe1 69.54(10) ?
C7 C6 H6 125.9 ?
C10 C6 H6 125.9 ?
Fe1 C6 H6 125.9 ?
C8 C7 C6 107.9(2) ?
C8 C7 Fe1 69.90(13) ?
C6 C7 Fe1 69.58(11) ?
C8 C7 H7 126.0 ?
C6 C7 H7 126.0 ?
Fe1 C7 H7 126.0 ?
C7 C8 C9 108.48(19) ?
C7 C8 Fe1 69.69(12) ?
C9 C8 Fe1 69.73(12) ?
C7 C8 H8 125.8 ?
C9 C8 H8 125.8 ?
Fe1 C8 H8 125.8 ?
C8 C9 C10 108.0(2) ?
C8 C9 Fe1 69.84(12) ?
C10 C9 Fe1 69.43(11) ?
C8 C9 H9 126.0 ?
C10 C9 H9 126.0 ?
Fe1 C9 H9 126.0 ?
C9 C10 C6 107.46(18) ?
C9 C10 C11 126.55(19) ?
C6 C10 C11 125.98(17) ?
C9 C10 Fe1 69.80(11) ?
C6 C10 Fe1 69.57(10) ?
C11 C10 Fe1 124.89(13) ?
N1 C11 C10 113.31(15) ?
N1 C11 H11A 108.9 ?
C10 C11 H11A 108.9 ?
N1 C11 H11B 108.9 ?
C10 C11 H11B 108.9 ?
H11A C11 H11B 107.7 ?
N1 C12 H12A 109.5 ?
N1 C12 H12B 109.5 ?
H12A C12 H12B 109.5 ?
N1 C12 H12C 109.5 ?
H12A C12 H12C 109.5 ?
H12B C12 H12C 109.5 ?
N1 C13 C14 122.67(16) ?
N1 C13 C18 120.31(16) ?
C14 C13 C18 117.00(17) ?
C15 C14 C13 120.93(18) ?
C15 C14 H14 119.5 ?
C13 C14 H14 119.5 ?
C16 C15 C14 122.05(19) ?
C16 C15 H15 119.0 ?
C14 C15 H15 119.0 ?
C17 C16 C15 117.02(18) ?
C17 C16 H16 121.5 ?
C15 C16 H16 121.5 ?
C16 C17 C18 123.07(18) ?
C16 C17 Cl1 119.38(15) ?
C18 C17 Cl1 117.55(16) ?
C17 C18 C13 119.90(18) ?
C17 C18 H18 120.1 ?
C13 C18 H18 120.1 ?

loop_
_geom_bond_atom_site_label_1
_geom_bond_atom_site_label_2
_geom_bond_distance
_geom_bond_publ_flag
Fe1 C2 2.032(2) ?
Fe1 C10 2.0383(19) ?
Fe1 C6 2.0386(19) ?
Fe1 C1 2.0390(19) ?
Fe1 C7 2.042(2) ?
Fe1 C3 2.042(2) ?
Fe1 C9 2.043(2) ?
Fe1 C8 2.045(2) ?
Fe1 C4 2.048(2) ?
Fe1 C5 2.048(2) ?
Cl1 C17 1.746(2) ?
N1 C11 1.462(2) yes
N1 C12 1.448(2) yes
N1 C13 1.381(2) yes
C1 C5 1.410(3) ?
C1 C2 1.415(3) ?
C1 H1 0.9800 ?
C2 C3 1.416(3) ?
C2 H2 0.9800 ?
C3 C4 1.405(3) ?
C3 H3 0.9800 ?
C4 C5 1.407(3) ?
C4 H4 0.9800 ?
C5 H5 0.9800 ?
C6 C7 1.416(3) ?
C6 C10 1.424(3) ?
C6 H6 0.9800 ?
C7 C8 1.411(4) ?
C7 H7 0.9800 ?
C8 C9 1.413(3) ?
C8 H8 0.9800 ?
C9 C10 1.422(3) ?
C9 H9 0.9800 ?
C10 C11 1.498(3) ?
C11 H11A 0.9700 ?
C11 H11B 0.9700 ?
C12 H12A 0.9600 ?
C12 H12B 0.9600 ?
C12 H12C 0.9600 ?
C13 C14 1.403(3) ?
C13 C18 1.406(3) ?
C14 C15 1.380(3) ?
C14 H14 0.9300 ?
C15 C16 1.379(3) ?
C15 H15 0.9300 ?
C16 C17 1.368(3) ?
C16 H16 0.9300 ?
C17 C18 1.385(3) ?
C18 H18 0.9300 ?

loop_
_geom_torsion_atom_site_label_1
_geom_torsion_atom_site_label_2
_geom_torsion_atom_site_label_3
_geom_torsion_atom_site_label_4
_geom_torsion
C2 Fe1 C1 C5 -119.19(18)
C10 Fe1 C1 C5 126.13(12)
C6 Fe1 C1 C5 83.27(14)
C7 Fe1 C1 C5 49.3(2)
C3 Fe1 C1 C5 -80.96(14)
C9 Fe1 C1 C5 167.23(11)
C8 Fe1 C1 C5 -161.4(3)
C4 Fe1 C1 C5 -37.43(12)
C10 Fe1 C1 C2 -114.68(14)
C6 Fe1 C1 C2 -157.54(13)
C7 Fe1 C1 C2 168.47(18)
C3 Fe1 C1 C2 38.23(14)
C9 Fe1 C1 C2 -73.58(16)
C8 Fe1 C1 C2 -42.2(3)
C4 Fe1 C1 C2 81.76(15)
C5 Fe1 C1 C2 119.19(18)
C5 C1 C2 C3 -0.5(2)
Fe1 C1 C2 C3 -60.23(14)
C5 C1 C2 Fe1 59.74(14)
C10 Fe1 C2 C1 83.03(14)
C6 Fe1 C2 C1 49.5(2)
C7 Fe1 C2 C1 -162.1(3)
C3 Fe1 C2 C1 -118.25(19)
C9 Fe1 C2 C1 125.84(13)
C8 Fe1 C2 C1 166.46(13)
C4 Fe1 C2 C1 -80.99(14)
C5 Fe1 C2 C1 -37.52(13)
C10 Fe1 C2 C3 -158.72(13)
C6 Fe1 C2 C3 167.72(17)
C1 Fe1 C2 C3 118.25(19)
C7 Fe1 C2 C3 -43.9(4)
C9 Fe1 C2 C3 -115.91(14)
C8 Fe1 C2 C3 -75.29(17)
C4 Fe1 C2 C3 37.27(14)
C5 Fe1 C2 C3 80.73(14)
C1 C2 C3 C4 0.6(2)
Fe1 C2 C3 C4 -59.53(14)
C1 C2 C3 Fe1 60.15(14)
C2 Fe1 C3 C4 119.46(19)
C10 Fe1 C3 C4 166.08(16)
C6 Fe1 C3 C4 -41.1(3)
C1 Fe1 C3 C4 81.20(14)
C7 Fe1 C3 C4 -74.58(16)
C9 Fe1 C3 C4 -158.54(13)
C8 Fe1 C3 C4 -115.78(14)
C5 Fe1 C3 C4 37.47(12)
C10 Fe1 C3 C2 46.6(2)
C6 Fe1 C3 C2 -160.6(3)
C1 Fe1 C3 C2 -38.26(13)
C7 Fe1 C3 C2 165.96(14)
C9 Fe1 C3 C2 81.99(16)
C8 Fe1 C3 C2 124.76(15)
C4 Fe1 C3 C2 -119.46(19)
C5 Fe1 C3 C2 -82.00(14)
C2 C3 C4 C5 -0.5(2)
Fe1 C3 C4 C5 -59.53(13)
C2 C3 C4 Fe1 59.03(14)
C2 Fe1 C4 C3 -37.68(14)
C10 Fe1 C4 C3 -157.8(3)
C6 Fe1 C4 C3 166.76(12)
C1 Fe1 C4 C3 -81.74(14)
C7 Fe1 C4 C3 125.29(14)
C9 Fe1 C4 C3 47.2(3)
C8 Fe1 C4 C3 82.57(16)
C5 Fe1 C4 C3 -119.32(18)
C2 Fe1 C4 C5 81.63(14)
C10 Fe1 C4 C5 -38.5(3)
C6 Fe1 C4 C5 -73.92(15)
C1 Fe1 C4 C5 37.58(12)
C7 Fe1 C4 C5 -115.40(14)
C3 Fe1 C4 C5 119.32(18)
C9 Fe1 C4 C5 166.48(19)
C8 Fe1 C4 C5 -158.11(14)
C3 C4 C5 C1 0.2(2)
Fe1 C4 C5 C1 -59.20(13)
C3 C4 C5 Fe1 59.39(14)
C2 C1 C5 C4 0.2(2)
Fe1 C1 C5 C4 59.46(13)
C2 C1 C5 Fe1 -59.27(14)
C2 Fe1 C5 C4 -81.49(14)
C10 Fe1 C5 C4 167.58(12)
C6 Fe1 C5 C4 125.80(13)
C1 Fe1 C5 C4 -119.30(18)
C7 Fe1 C5 C4 82.96(14)
C3 Fe1 C5 C4 -37.46(13)
C9 Fe1 C5 C4 -158.9(3)
C8 Fe1 C5 C4 48.6(3)
C2 Fe1 C5 C1 37.81(13)
C10 Fe1 C5 C1 -73.12(14)
C6 Fe1 C5 C1 -114.90(13)
C7 Fe1 C5 C1 -157.73(12)
C3 Fe1 C5 C1 81.84(14)
C9 Fe1 C5 C1 -39.5(3)
C8 Fe1 C5 C1 167.91(19)
C4 Fe1 C5 C1 119.30(18)
C2 Fe1 C6 C7 166.92(19)
C10 Fe1 C6 C7 119.41(18)
C1 Fe1 C6 C7 -158.24(14)
C3 Fe1 C6 C7 -42.9(3)
C9 Fe1 C6 C7 81.33(15)
C8 Fe1 C6 C7 37.65(14)
C4 Fe1 C6 C7 -74.83(16)
C5 Fe1 C6 C7 -115.61(14)
C2 Fe1 C6 C10 47.5(2)
C1 Fe1 C6 C10 82.35(13)
C7 Fe1 C6 C10 -119.41(18)
C3 Fe1 C6 C10 -162.3(3)
C9 Fe1 C6 C10 -38.08(11)
C8 Fe1 C6 C10 -81.77(13)
C4 Fe1 C6 C10 165.76(11)
C5 Fe1 C6 C10 124.98(11)
C10 C6 C7 C8 -0.4(2)
Fe1 C6 C7 C8 -59.62(14)
C10 C6 C7 Fe1 59.19(13)
C2 Fe1 C7 C8 -40.4(4)
C10 Fe1 C7 C8 81.29(13)
C6 Fe1 C7 C8 119.06(18)
C1 Fe1 C7 C8 167.23(17)
C3 Fe1 C7 C8 -74.61(16)
C9 Fe1 C7 C8 37.30(13)
C4 Fe1 C7 C8 -115.61(13)
C5 Fe1 C7 C8 -158.11(12)
C2 Fe1 C7 C6 -159.5(3)
C10 Fe1 C7 C6 -37.77(12)
C1 Fe1 C7 C6 48.2(2)
C3 Fe1 C7 C6 166.33(12)
C9 Fe1 C7 C6 -81.76(13)
C8 Fe1 C7 C6 -119.06(18)
C4 Fe1 C7 C6 125.33(13)
C5 Fe1 C7 C6 82.83(14)
C6 C7 C8 C9 0.3(2)
Fe1 C7 C8 C9 -59.12(15)
C6 C7 C8 Fe1 59.42(14)
C2 Fe1 C8 C7 166.94(13)
C10 Fe1 C8 C7 -82.01(13)
C6 Fe1 C8 C7 -37.82(12)
C1 Fe1 C8 C7 -160.2(3)
C3 Fe1 C8 C7 125.32(14)
C9 Fe1 C8 C7 -119.80(18)
C4 Fe1 C8 C7 82.91(15)
C5 Fe1 C8 C7 48.7(2)
C2 Fe1 C8 C9 -73.26(16)
C10 Fe1 C8 C9 37.79(13)
C6 Fe1 C8 C9 81.98(14)
C1 Fe1 C8 C9 -40.4(4)
C7 Fe1 C8 C9 119.80(18)
C3 Fe1 C8 C9 -114.88(14)
C4 Fe1 C8 C9 -157.29(13)
C5 Fe1 C8 C9 168.52(17)
C7 C8 C9 C10 0.0(2)
Fe1 C8 C9 C10 -59.14(14)
C7 C8 C9 Fe1 59.09(15)
C2 Fe1 C9 C8 125.99(15)
C10 Fe1 C9 C8 -119.3(2)
C6 Fe1 C9 C8 -81.12(15)
C1 Fe1 C9 C8 166.96(14)
C7 Fe1 C9 C8 -37.27(14)
C3 Fe1 C9 C8 83.43(17)
C4 Fe1 C9 C8 50.3(3)
C5 Fe1 C9 C8 -162.3(3)
C2 Fe1 C9 C10 -114.70(13)
C6 Fe1 C9 C10 38.19(12)
C1 Fe1 C9 C10 -73.74(15)
C7 Fe1 C9 C10 82.03(13)
C3 Fe1 C9 C10 -157.26(13)
C8 Fe1 C9 C10 119.3(2)
C4 Fe1 C9 C10 169.63(17)
C5 Fe1 C9 C10 -43.0(3)
C8 C9 C10 C6 -0.2(2)
Fe1 C9 C10 C6 -59.62(12)
C8 C9 C10 C11 178.48(18)
Fe1 C9 C10 C11 119.08(18)
C8 C9 C10 Fe1 59.40(14)
C7 C6 C10 C9 0.4(2)
Fe1 C6 C10 C9 59.77(13)
C7 C6 C10 C11 -178.30(17)
Fe1 C6 C10 C11 -118.94(18)
C7 C6 C10 Fe1 -59.36(13)
C2 Fe1 C10 C9 83.03(15)
C6 Fe1 C10 C9 -118.57(17)
C1 Fe1 C10 C9 125.76(14)
C7 Fe1 C10 C9 -81.07(15)
C3 Fe1 C10 C9 50.2(2)
C8 Fe1 C10 C9 -37.48(15)
C4 Fe1 C10 C9 -163.8(3)
C5 Fe1 C10 C9 166.29(13)
C2 Fe1 C10 C6 -158.39(12)
C1 Fe1 C10 C6 -115.67(12)
C7 Fe1 C10 C6 37.50(13)
C3 Fe1 C10 C6 168.76(17)
C9 Fe1 C10 C6 118.57(17)
C8 Fe1 C10 C6 81.09(14)
C4 Fe1 C10 C6 -45.2(3)
C5 Fe1 C10 C6 -75.14(14)
C2 Fe1 C10 C11 -38.10(19)
C6 Fe1 C10 C11 120.3(2)
C1 Fe1 C10 C11 4.63(18)
C7 Fe1 C10 C11 157.80(19)
C3 Fe1 C10 C11 -70.9(3)
C9 Fe1 C10 C11 -121.1(2)
C8 Fe1 C10 C11 -158.6(2)
C4 Fe1 C10 C11 75.1(3)
C5 Fe1 C10 C11 45.2(2)
C13 N1 C11 C10 160.19(16)
C12 N1 C11 C10 -39.5(2)
C9 C10 C11 N1 101.4(2)
C6 C10 C11 N1 -80.2(2)
Fe1 C10 C11 N1 -169.03(13)
C12 N1 C13 C14 -166.08(19)
C11 N1 C13 C14 -6.0(3)
C12 N1 C13 C18 15.8(3)
C11 N1 C13 C18 175.84(17)
N1 C13 C14 C15 -176.10(19)
C18 C13 C14 C15 2.1(3)
C13 C14 C15 C16 -0.7(4)
C14 C15 C16 C17 -0.7(3)
C15 C16 C17 C18 0.6(3)
C15 C16 C17 Cl1 -179.52(17)
C16 C17 C18 C13 0.9(3)
Cl1 C17 C18 C13 -179.01(14)
N1 C13 C18 C17 176.07(17)
C14 C13 C18 C17 -2.2(3)
